data_7240099
loop_
_publ_author_name
'Barboza, Cristina A.'
'Gawrys, Pawel'
'Banasiewicz, Marzena'
'Suwinska, Kinga'
'Sobolewski, Andrzej L.'

_publ_section_title
;
 Photophysical transformations induced by chemical substitution to
 salicylaldimines.
;
_journal_issue 12
_journal_name_full 'Physical chemistry chemical physics : PCCP'
_journal_page_first 6698
_journal_page_last 6705
_journal_paper_doi 10.1039/d0cp00110d
_journal_volume 22
_journal_year 2020
_chemical_formula_moiety 'C18 H19 N3 O'
_chemical_formula_sum 'C18 H19 N3 O'
_chemical_formula_weight 293.36
_space_group_crystal_system monoclinic
_space_group_IT_number 14
_space_group_name_Hall '-P 2ybc'
_space_group_name_H-M_alt 'P 1 21/c 1'
_atom_sites_solution_hydrogens geom
_audit_creation_method SHELXL-2018/3
_audit_update_record
;
2019-05-27 deposited with the CCDC.	2020-03-08 downloaded from the CCDC.
;
_cell_angle_alpha 90
_cell_angle_beta 98.99(5)
_cell_angle_gamma 90
_cell_formula_units_Z 4
_cell_length_a 14.488(8)
_cell_length_b 6.787(2)
_cell_length_c 16.457(8)
_cell_measurement_reflns_used 1952
_cell_measurement_temperature 293(2)
_cell_measurement_theta_max 60.7227
_cell_measurement_theta_min 3.0804
_cell_volume 1598.3(13)
_computing_cell_refinement 'SAINT V8.35A (Bruker AXS Inc., 2015)'
_computing_data_collection 'Bruker Instrument Service v4.2.9'
_computing_data_reduction 'SAINT V8.35A (Bruker AXS Inc., 2015)'
_computing_structure_refinement 'SHELXL-2018/3 (Sheldrick, 2018)'
_computing_structure_solution 'SHELXT 2014/5 (Sheldrick, 2014)'
_diffrn_ambient_temperature 293(2)
_diffrn_measured_fraction_theta_full 0.967
_diffrn_measured_fraction_theta_max 0.967
_diffrn_measurement_device_type 'D8 VENTURE DUO'
_diffrn_radiation_type CuK\a
_diffrn_radiation_wavelength 1.54184
_diffrn_reflns_av_R_equivalents 0.0682
_diffrn_reflns_av_unetI/netI 0.0962
_diffrn_reflns_Laue_measured_fraction_full 0.967
_diffrn_reflns_Laue_measured_fraction_max 0.967
_diffrn_reflns_limit_h_max 16
_diffrn_reflns_limit_h_min -16
_diffrn_reflns_limit_k_max 7
_diffrn_reflns_limit_k_min -6
_diffrn_reflns_limit_l_max 17
_diffrn_reflns_limit_l_min -18
_diffrn_reflns_number 7642
_diffrn_reflns_point_group_measured_fraction_full 0.967
_diffrn_reflns_point_group_measured_fraction_max 0.967
_diffrn_reflns_theta_full 62.539
_diffrn_reflns_theta_max 62.539
_diffrn_reflns_theta_min 5.443
_diffrn_source I\mS
_exptl_absorpt_coefficient_mu 0.614
_exptl_absorpt_correction_T_max 0.9582
_exptl_absorpt_correction_T_min 0.7709
_exptl_absorpt_correction_type multi-scan
_exptl_absorpt_process_details
;
 SADABS 2016/2: Krause, L., Herbst-Irmer, R., Sheldrick G.M. & Stalke D.,
 J. Appl. Cryst. 48 (2015) 3-10
;
_exptl_crystal_colour yellow
_exptl_crystal_density_diffrn 1.219
_exptl_crystal_description plate
_exptl_crystal_F_000 624
_exptl_crystal_size_max 0.303
_exptl_crystal_size_mid 0.220
_exptl_crystal_size_min 0.048
_refine_diff_density_max 0.171
_refine_diff_density_min -0.135
_refine_diff_density_rms 0.034
_refine_ls_extinction_coef 0.0028(4)
_refine_ls_extinction_expression Fc^*^=kFc[1+0.001xFc^2^\l^3^/sin(2\q)]^-1/4^
_refine_ls_extinction_method 'SHELXL-2018/3 (Sheldrick 2018)'
_refine_ls_goodness_of_fit_ref 1.000
_refine_ls_hydrogen_treatment constr
_refine_ls_matrix_type full
_refine_ls_number_parameters 203
_refine_ls_number_reflns 2471
_refine_ls_number_restraints 0
_refine_ls_restrained_S_all 1.000
_refine_ls_R_factor_all 0.1829
_refine_ls_R_factor_gt 0.0616
_refine_ls_shift/su_max 0.000
_refine_ls_shift/su_mean 0.000
_refine_ls_structure_factor_coef Fsqd
_refine_ls_weighting_details 'w=1/[\s^2^(Fo^2^)+(0.0559P)^2^+0.2116P] where P=(Fo^2^+2Fc^2^)/3'
_refine_ls_weighting_scheme calc
_refine_ls_wR_factor_gt 0.1171
_refine_ls_wR_factor_ref 0.1586
_reflns_Friedel_coverage 0.000
_reflns_number_gt 1012
_reflns_number_total 2471
_reflns_threshold_expression 'I > 2\s(I)'
_cod_data_source_file d0cp00110d2.cif
_cod_data_source_block cu_PGIF170
_cod_depositor_comments 'Adding full bibliography for 7240097--7240102.cif.'
_cod_original_sg_symbol_H-M 'P 21/c'
_cod_database_code 7240099
_shelx_shelxl_version_number 2018/3
_shelx_space_group_comment
;
The symmetry employed for this shelxl refinement is uniquely defined
by the following loop, which should always be used as a source of
symmetry information in preference to the above space-group names.
They are only intended as comments.
;
_shelx_estimated_absorpt_t_min 0.836
_shelx_estimated_absorpt_t_max 0.971

loop_
_space_group_symop_operation_xyz
'x, y, z'
'-x, y+1/2, -z+1/2'
'-x, -y, -z'
'x, -y-1/2, z-1/2'

loop_
_atom_site_label
_atom_site_type_symbol
_atom_site_fract_x
_atom_site_fract_y
_atom_site_fract_z
_atom_site_U_iso_or_equiv
_atom_site_adp_type
_atom_site_occupancy
_atom_site_site_symmetry_order
_atom_site_calc_flag
_atom_site_refinement_flags_posn
_atom_site_refinement_flags_adp
_atom_site_refinement_flags_occupancy
_atom_site_disorder_assembly
_atom_site_disorder_group
O1 O 0.2024(2) 0.7634(4) 0.61712(17) 0.0961(10) Uani 1 1 d . . . . .
H1O H 0.230698 0.732467 0.579618 0.096 Uiso 1 1 calc R U . . .
N1 N 0.30474(19) 0.5445(5) 0.53623(18) 0.0613(9) Uani 1 1 d . . . . .
N2 N 0.1379(2) 0.5370(5) 0.8741(2) 0.0779(10) Uani 1 1 d . . . . .
N3 N 0.5595(3) 0.0298(6) 0.3814(2) 0.1055(15) Uani 1 1 d . . . . .
C1 C 0.3063(2) 0.4182(6) 0.5941(2) 0.0629(11) Uani 1 1 d . . . . .
H1 H 0.339174 0.301617 0.590754 0.075 Uiso 1 1 calc R U . . .
C2 C 0.2603(2) 0.4472(6) 0.6630(2) 0.0559(11) Uani 1 1 d . . . . .
C3 C 0.2105(3) 0.6180(6) 0.6739(2) 0.0603(11) Uani 1 1 d . . . . .
C4 C 0.1692(2) 0.6476(6) 0.7424(2) 0.0680(12) Uani 1 1 d . . . . .
H4 H 0.136601 0.763884 0.747591 0.082 Uiso 1 1 calc R U . . .
C5 C 0.1752(2) 0.5071(6) 0.8041(2) 0.0606(11) Uani 1 1 d . . . . .
C6 C 0.2228(3) 0.3309(6) 0.7930(2) 0.0734(12) Uani 1 1 d . . . . .
H6 H 0.226267 0.231169 0.832098 0.088 Uiso 1 1 calc R U . . .
C7 C 0.2634(3) 0.3077(6) 0.7249(2) 0.0742(13) Uani 1 1 d . . . . .
H7 H 0.295479 0.190985 0.719286 0.089 Uiso 1 1 calc R U . . .
C8 C 0.0841(3) 0.7155(7) 0.8848(2) 0.0915(14) Uani 1 1 d . . . . .
H8A H 0.082527 0.734968 0.942987 0.110 Uiso 1 1 calc R U . . .
H8B H 0.115275 0.828198 0.865114 0.110 Uiso 1 1 calc R U . . .
C9 C -0.0117(3) 0.7057(7) 0.8410(3) 0.1173(18) Uani 1 1 d . . . . .
H9A H -0.010646 0.684865 0.783454 0.176 Uiso 1 1 calc R U . . .
H9B H -0.043304 0.827190 0.848409 0.176 Uiso 1 1 calc R U . . .
H9C H -0.044027 0.598736 0.862351 0.176 Uiso 1 1 calc R U . . .
C10 C 0.1480(3) 0.3957(7) 0.9437(3) 0.0954(15) Uani 1 1 d . . . . .
H10A H 0.208649 0.332476 0.948312 0.114 Uiso 1 1 calc R U . . .
H10B H 0.145825 0.467544 0.994301 0.114 Uiso 1 1 calc R U . . .
C11 C 0.0765(4) 0.2468(7) 0.9343(3) 0.133(2) Uani 1 1 d . . . . .
H11A H 0.016670 0.307533 0.934272 0.199 Uiso 1 1 calc R U . . .
H11B H 0.088436 0.155026 0.979128 0.199 Uiso 1 1 calc R U . . .
H11C H 0.076712 0.178320 0.883293 0.199 Uiso 1 1 calc R U . . .
C12 C 0.3542(2) 0.5118(6) 0.4702(2) 0.0570(11) Uani 1 1 d . . . . .
C13 C 0.3477(3) 0.6558(6) 0.4108(2) 0.0740(12) Uani 1 1 d . . . . .
H13 H 0.310726 0.765830 0.415606 0.089 Uiso 1 1 calc R U . . .
C14 C 0.3945(3) 0.6411(7) 0.3446(2) 0.0814(14) Uani 1 1 d . . . . .
H14 H 0.388695 0.740505 0.305250 0.098 Uiso 1 1 calc R U . . .
C15 C 0.4498(3) 0.4809(8) 0.3363(2) 0.0737(13) Uani 1 1 d . . . . .
H15 H 0.482216 0.471120 0.292005 0.088 Uiso 1 1 calc R U . . .
C16 C 0.4563(3) 0.3350(7) 0.3947(2) 0.0604(11) Uani 1 1 d . . . . .
C17 C 0.4094(3) 0.3482(6) 0.4617(2) 0.0597(11) Uani 1 1 d . . . . .
H17 H 0.414804 0.248020 0.500742 0.072 Uiso 1 1 calc R U . . .
C18 C 0.5140(3) 0.1629(8) 0.3873(2) 0.0743(14) Uani 1 1 d . . . . .

loop_
_atom_site_aniso_label
_atom_site_aniso_U_11
_atom_site_aniso_U_22
_atom_site_aniso_U_33
_atom_site_aniso_U_23
_atom_site_aniso_U_13
_atom_site_aniso_U_12
O1 0.130(3) 0.076(2) 0.094(2) 0.0262(18) 0.0551(19) 0.0343(18)
N1 0.056(2) 0.077(3) 0.0507(19) 0.0031(18) 0.0093(16) 0.0018(18)
N2 0.098(3) 0.072(3) 0.069(2) 0.007(2) 0.032(2) 0.029(2)
N3 0.128(4) 0.089(4) 0.112(3) -0.012(3) 0.058(3) 0.007(3)
C1 0.050(2) 0.078(3) 0.060(3) -0.006(2) 0.004(2) 0.013(2)
C2 0.051(2) 0.063(3) 0.053(3) -0.002(2) 0.006(2) 0.016(2)
C3 0.066(3) 0.062(3) 0.054(2) 0.010(2) 0.011(2) 0.006(2)
C4 0.076(3) 0.061(3) 0.071(3) 0.003(2) 0.023(2) 0.016(2)
C5 0.067(3) 0.062(3) 0.054(3) -0.006(2) 0.012(2) 0.010(2)
C6 0.088(3) 0.080(3) 0.054(3) 0.009(2) 0.018(2) 0.026(3)
C7 0.078(3) 0.084(3) 0.061(3) 0.012(2) 0.012(2) 0.040(3)
C8 0.103(4) 0.102(4) 0.075(3) 0.003(3) 0.033(3) 0.016(3)
C9 0.090(4) 0.159(5) 0.102(4) 0.010(3) 0.013(3) 0.034(4)
C10 0.115(4) 0.088(4) 0.090(3) -0.004(3) 0.037(3) 0.021(3)
C11 0.166(6) 0.103(5) 0.140(5) -0.007(4) 0.057(4) -0.004(4)
C12 0.050(2) 0.072(3) 0.046(2) -0.001(2) -0.002(2) -0.010(2)
C13 0.059(3) 0.093(4) 0.070(3) 0.004(3) 0.008(2) 0.006(2)
C14 0.072(3) 0.103(4) 0.068(3) 0.023(3) 0.008(2) -0.001(3)
C15 0.068(3) 0.098(4) 0.056(3) 0.003(3) 0.014(2) -0.011(3)
C16 0.053(3) 0.074(3) 0.054(3) -0.013(2) 0.009(2) -0.015(2)
C17 0.065(3) 0.064(3) 0.049(2) -0.002(2) 0.009(2) -0.007(2)
C18 0.083(4) 0.084(4) 0.061(3) -0.014(3) 0.028(2) -0.015(3)

loop_
_atom_type_symbol
_atom_type_description
_atom_type_scat_dispersion_real
_atom_type_scat_dispersion_imag
_atom_type_scat_source
C C 0.0181 0.0091 'International Tables Vol C Tables 4.2.6.8 and 6.1.1.4'
H H 0.0000 0.0000 'International Tables Vol C Tables 4.2.6.8 and 6.1.1.4'
N N 0.0311 0.0180 'International Tables Vol C Tables 4.2.6.8 and 6.1.1.4'
O O 0.0492 0.0322 'International Tables Vol C Tables 4.2.6.8 and 6.1.1.4'

loop_
_geom_angle_atom_site_label_1
_geom_angle_atom_site_label_2
_geom_angle_atom_site_label_3
_geom_angle
_geom_angle_site_symmetry_1
_geom_angle_site_symmetry_3
_geom_angle_publ_flag
C3 O1 H1O 109.5 . . ?
C1 N1 C12 121.1(3) . . ?
C5 N2 C8 121.0(3) . . ?
C5 N2 C10 123.5(3) . . ?
C8 N2 C10 115.5(3) . . ?
N1 C1 C2 123.2(4) . . ?
N1 C1 H1 118.4 . . ?
C2 C1 H1 118.4 . . ?
C7 C2 C3 115.7(3) . . ?
C7 C2 C1 121.8(4) . . ?
C3 C2 C1 122.5(4) . . ?
O1 C3 C4 117.3(4) . . ?
O1 C3 C2 120.7(4) . . ?
C4 C3 C2 122.0(4) . . ?
C3 C4 C5 121.0(4) . . ?
C3 C4 H4 119.5 . . ?
C5 C4 H4 119.5 . . ?
N2 C5 C4 121.9(4) . . ?
N2 C5 C6 120.3(4) . . ?
C4 C5 C6 117.8(3) . . ?
C7 C6 C5 119.5(4) . . ?
C7 C6 H6 120.3 . . ?
C5 C6 H6 120.3 . . ?
C6 C7 C2 124.0(4) . . ?
C6 C7 H7 118.0 . . ?
C2 C7 H7 118.0 . . ?
C9 C8 N2 112.6(4) . . ?
C9 C8 H8A 109.1 . . ?
N2 C8 H8A 109.1 . . ?
C9 C8 H8B 109.1 . . ?
N2 C8 H8B 109.1 . . ?
H8A C8 H8B 107.8 . . ?
C8 C9 H9A 109.5 . . ?
C8 C9 H9B 109.5 . . ?
H9A C9 H9B 109.5 . . ?
C8 C9 H9C 109.5 . . ?
H9A C9 H9C 109.5 . . ?
H9B C9 H9C 109.5 . . ?
C11 C10 N2 112.9(4) . . ?
C11 C10 H10A 109.0 . . ?
N2 C10 H10A 109.0 . . ?
C11 C10 H10B 109.0 . . ?
N2 C10 H10B 109.0 . . ?
H10A C10 H10B 107.8 . . ?
C10 C11 H11A 109.5 . . ?
C10 C11 H11B 109.5 . . ?
H11A C11 H11B 109.5 . . ?
C10 C11 H11C 109.5 . . ?
H11A C11 H11C 109.5 . . ?
H11B C11 H11C 109.5 . . ?
C13 C12 C17 118.3(4) . . ?
C13 C12 N1 116.7(4) . . ?
C17 C12 N1 125.0(4) . . ?
C14 C13 C12 121.6(4) . . ?
C14 C13 H13 119.2 . . ?
C12 C13 H13 119.2 . . ?
C15 C14 C13 120.3(4) . . ?
C15 C14 H14 119.8 . . ?
C13 C14 H14 119.8 . . ?
C14 C15 C16 118.7(4) . . ?
C14 C15 H15 120.6 . . ?
C16 C15 H15 120.6 . . ?
C15 C16 C17 121.4(4) . . ?
C15 C16 C18 119.9(4) . . ?
C17 C16 C18 118.6(4) . . ?
C16 C17 C12 119.6(4) . . ?
C16 C17 H17 120.2 . . ?
C12 C17 H17 120.2 . . ?
N3 C18 C16 179.5(5) . . ?

loop_
_geom_bond_atom_site_label_1
_geom_bond_atom_site_label_2
_geom_bond_distance
_geom_bond_site_symmetry_2
_geom_bond_publ_flag
O1 C3 1.352(4) . ?
O1 H1O 0.8200 . ?
N1 C1 1.279(4) . ?
N1 C12 1.410(4) . ?
N2 C5 1.361(4) . ?
N2 C8 1.466(5) . ?
N2 C10 1.484(5) . ?
N3 C18 1.131(5) . ?
C1 C2 1.416(4) . ?
C1 H1 0.9300 . ?
C2 C7 1.386(4) . ?
C2 C3 1.391(4) . ?
C3 C4 1.372(4) . ?
C4 C5 1.386(4) . ?
C4 H4 0.9300 . ?
C5 C6 1.406(4) . ?
C6 C7 1.355(5) . ?
C6 H6 0.9300 . ?
C7 H7 0.9300 . ?
C8 C9 1.462(6) . ?
C8 H8A 0.9700 . ?
C8 H8B 0.9700 . ?
C9 H9A 0.9600 . ?
C9 H9B 0.9600 . ?
C9 H9C 0.9600 . ?
C10 C11 1.438(5) . ?
C10 H10A 0.9700 . ?
C10 H10B 0.9700 . ?
C11 H11A 0.9600 . ?
C11 H11B 0.9600 . ?
C11 H11C 0.9600 . ?
C12 C13 1.374(5) . ?
C12 C17 1.387(4) . ?
C13 C14 1.374(5) . ?
C13 H13 0.9300 . ?
C14 C15 1.369(5) . ?
C14 H14 0.9300 . ?
C15 C16 1.373(5) . ?
C15 H15 0.9300 . ?
C16 C17 1.385(4) . ?
C16 C18 1.452(6) . ?
C17 H17 0.9300 . ?

loop_
_geom_hbond_atom_site_label_D
_geom_hbond_atom_site_label_H
_geom_hbond_atom_site_label_A
_geom_hbond_distance_DH
_geom_hbond_distance_HA
_geom_hbond_distance_DA
_geom_hbond_angle_DHA
_geom_hbond_site_symmetry_A
_geom_hbond_publ_flag
O1 H1O N1 0.82 1.88 2.607(4) 147.4 . yes
C1 H1 N3 0.93 2.69 3.598(6) 167.0 3_656 yes
C17 H17 N3 0.93 2.69 3.617(6) 176.3 3_656 yes

loop_
_geom_torsion_atom_site_label_1
_geom_torsion_atom_site_label_2
_geom_torsion_atom_site_label_3
_geom_torsion_atom_site_label_4
_geom_torsion
_geom_torsion_site_symmetry_1
_geom_torsion_site_symmetry_2
_geom_torsion_site_symmetry_3
_geom_torsion_site_symmetry_4
_geom_torsion_publ_flag
C12 N1 C1 C2 177.9(3) . . . . ?
N1 C1 C2 C7 -179.8(4) . . . . ?
N1 C1 C2 C3 -0.9(6) . . . . ?
C7 C2 C3 O1 -179.6(3) . . . . ?
C1 C2 C3 O1 1.4(5) . . . . ?
C7 C2 C3 C4 1.4(5) . . . . ?
C1 C2 C3 C4 -177.5(3) . . . . ?
O1 C3 C4 C5 -179.2(3) . . . . ?
C2 C3 C4 C5 -0.2(6) . . . . ?
C8 N2 C5 C4 4.1(6) . . . . ?
C10 N2 C5 C4 -176.0(4) . . . . ?
C8 N2 C5 C6 -176.9(4) . . . . ?
C10 N2 C5 C6 3.0(6) . . . . ?
C3 C4 C5 N2 177.3(4) . . . . ?
C3 C4 C5 C6 -1.7(5) . . . . ?
N2 C5 C6 C7 -176.7(4) . . . . ?
C4 C5 C6 C7 2.4(5) . . . . ?
C5 C6 C7 C2 -1.1(6) . . . . ?
C3 C2 C7 C6 -0.8(6) . . . . ?
C1 C2 C7 C6 178.2(4) . . . . ?
C5 N2 C8 C9 79.0(5) . . . . ?
C10 N2 C8 C9 -100.9(4) . . . . ?
C5 N2 C10 C11 -87.3(5) . . . . ?
C8 N2 C10 C11 92.6(4) . . . . ?
C1 N1 C12 C13 179.6(3) . . . . ?
C1 N1 C12 C17 -1.4(5) . . . . ?
C17 C12 C13 C14 -0.4(5) . . . . ?
N1 C12 C13 C14 178.7(3) . . . . ?
C12 C13 C14 C15 -0.2(6) . . . . ?
C13 C14 C15 C16 0.8(6) . . . . ?
C14 C15 C16 C17 -0.8(6) . . . . ?
C14 C15 C16 C18 179.7(3) . . . . ?
C15 C16 C17 C12 0.2(5) . . . . ?
C18 C16 C17 C12 179.7(3) . . . . ?
C13 C12 C17 C16 0.4(5) . . . . ?
N1 C12 C17 C16 -178.6(3) . . . . ?
